data_7024188
loop_
_publ_author_name
'Hall, Jeremy D.'
'McLean, Tracey M.'
'Smalley, Serena J.'
'Waterland, Mark R.'
'Telfer, Shane G.'

_publ_section_title
;
 Chromophoric dipyrrin complexes capable of binding to TiO2: synthesis,
 structure and spectroscopy.
;
_journal_issue 2
_journal_name_full 'Dalton transactions (Cambridge, England : 2003)'
_journal_page_first 437
_journal_page_last 445
_journal_paper_doi 10.1039/b912332f
_journal_volume 39
_journal_year 2010
_chemical_formula_moiety (C34H26PdN4O4)
_chemical_formula_sum 'C34 H26 N4 O4 Pd'
_chemical_formula_weight 660.99
_chemical_name_systematic
;
?
;
_space_group_IT_number 14
_symmetry_cell_setting monoclinic
_symmetry_space_group_name_Hall '-P 2ybc'
_symmetry_space_group_name_H-M 'P 1 21/c 1'
_atom_sites_solution_hydrogens geom
_atom_sites_solution_primary direct
_atom_sites_solution_secondary difmap
_audit_creation_method SHELXL-97
_cell_angle_alpha 90.00
_cell_angle_beta 90.4148(25)
_cell_angle_gamma 90.00
_cell_formula_units_Z 4
_cell_length_a 22.40416(82)
_cell_length_b 12.56646(51)
_cell_length_c 10.03459(46)
_cell_measurement_reflns_used 4035
_cell_measurement_temperature 123(2)
_cell_measurement_theta_max 138.05
_cell_measurement_theta_min 13.75
_cell_volume 2825.1(2)
_computing_cell_refinement 'FSProcess in Process-Auto (Rigaku, 1998)'
_computing_data_collection 'CrystalClear (Rigaku, 2005)'
_computing_data_reduction 'FSProcess in Process-Auto (Rigaku, 1998)'
_computing_structure_refinement 'SHELXL-97 (Sheldrick, 1997)'
_computing_structure_solution 'SHELXS97 (Sheldrick, 2008)'
_diffrn_ambient_temperature 123(2)
_diffrn_detector_area_resol_mean 10
_diffrn_measured_fraction_theta_full 0.998
_diffrn_measured_fraction_theta_max 0.998
_diffrn_measurement_device_type 'Rigaku Spider'
_diffrn_measurement_method \w-scans
_diffrn_radiation_monochromator 'Rigaku VariMax-HF Confocal Optical System'
_diffrn_radiation_source 'Rigaku MM007 rotating anode'
_diffrn_radiation_type CuK\a
_diffrn_radiation_wavelength 1.54178
_diffrn_reflns_av_R_equivalents 0.0980
_diffrn_reflns_av_sigmaI/netI 0.0911
_diffrn_reflns_limit_h_max 26
_diffrn_reflns_limit_h_min -26
_diffrn_reflns_limit_k_max 14
_diffrn_reflns_limit_k_min -14
_diffrn_reflns_limit_l_max 10
_diffrn_reflns_limit_l_min -11
_diffrn_reflns_number 39410
_diffrn_reflns_theta_full 66.60
_diffrn_reflns_theta_max 66.60
_diffrn_reflns_theta_min 6.87
_exptl_absorpt_coefficient_mu 5.689
_exptl_absorpt_correction_T_max 0.9831
_exptl_absorpt_correction_T_min 0.7265
_exptl_absorpt_correction_type multi-scan
_exptl_absorpt_process_details '(ABSCOR; Higashi, 1995)'
_exptl_crystal_colour orange
_exptl_crystal_density_diffrn 1.554
_exptl_crystal_density_method 'not measured'
_exptl_crystal_description plate
_exptl_crystal_F_000 1344
_exptl_crystal_size_max 0.06
_exptl_crystal_size_mid 0.06
_exptl_crystal_size_min 0.003
_refine_diff_density_max 2.184
_refine_diff_density_min -1.970
_refine_diff_density_rms 0.156
_refine_ls_extinction_coef 0.00020(9)
_refine_ls_extinction_expression Fc^*^=kFc[1+0.001xFc^2^\l^3^/sin(2\q)]^-1/4^
_refine_ls_extinction_method SHELXL
_refine_ls_goodness_of_fit_ref 1.150
_refine_ls_hydrogen_treatment riding
_refine_ls_matrix_type full
_refine_ls_number_parameters 391
_refine_ls_number_reflns 4970
_refine_ls_number_restraints 6
_refine_ls_restrained_S_all 1.154
_refine_ls_R_factor_all 0.0963
_refine_ls_R_factor_gt 0.0691
_refine_ls_shift/su_max 0.005
_refine_ls_shift/su_mean 0.000
_refine_ls_structure_factor_coef Fsqd
_refine_ls_weighting_details 'calc w=1/[\s^2^(Fo^2^)+(0.0681P)^2^+9.7782P] where P=(Fo^2^+2Fc^2^)/3'
_refine_ls_weighting_scheme calc
_refine_ls_wR_factor_gt 0.1553
_refine_ls_wR_factor_ref 0.1887
_reflns_number_gt 3618
_reflns_number_total 4970
_reflns_threshold_expression >2sigma(I)
_cod_data_source_file b912332f.txt
_cod_data_source_block '[Pd(La)2]'
_cod_original_cell_volume 2825.1(10)
_cod_original_sg_symbol_H-M P2(1)/c
_cod_database_code 7024188

loop_
_symmetry_equiv_pos_as_xyz
'x, y, z'
'-x, y+1/2, -z+1/2'
'-x, -y, -z'
'x, -y-1/2, z-1/2'

loop_
_atom_site_label
_atom_site_type_symbol
_atom_site_fract_x
_atom_site_fract_y
_atom_site_fract_z
_atom_site_U_iso_or_equiv
_atom_site_adp_type
_atom_site_occupancy
_atom_site_symmetry_multiplicity
_atom_site_calc_flag
_atom_site_refinement_flags
Pd1 Pd 0.25082(2) 0.01288(4) 0.28929(6) 0.0322(2) Uani 1 1 d .
N1 N 0.2434(2) 0.1459(5) 0.1779(6) 0.0369(15) Uani 1 1 d .
N2 N 0.3355(2) 0.0540(4) 0.3193(5) 0.0284(13) Uani 1 1 d .
N3 N 0.2589(2) -0.1202(4) 0.3990(7) 0.0401(16) Uani 1 1 d .
N4 N 0.1658(2) -0.0275(4) 0.2592(6) 0.0303(14) Uani 1 1 d .
O1 O 0.4632(3) 0.6555(4) 0.5324(6) 0.0540(15) Uani 1 1 d .
O2 O 0.4551(2) 0.7031(3) 0.3184(5) 0.0366(12) Uani 1 1 d .
O3 O 0.0480(3) -0.6362(4) 0.0533(6) 0.0572(16) Uani 1 1 d .
O4 O 0.0701(3) -0.7021(4) 0.2562(6) 0.0579(16) Uani 1 1 d .
C1 C 0.2051(3) 0.1657(6) 0.0776(8) 0.0368(18) Uani 1 1 d .
H1 H 0.1821 0.1132 0.0326 0.044 Uiso 1 1 calc R
C2 C 0.2040(3) 0.2756(6) 0.0483(8) 0.0399(19) Uani 1 1 d .
H2 H 0.1805 0.3092 -0.0186 0.048 Uiso 1 1 calc R
C3 C 0.2431(3) 0.3250(6) 0.1341(8) 0.0384(18) Uani 1 1 d .
H3 H 0.2507 0.3992 0.1400 0.046 Uiso 1 1 calc R
C4 C 0.2703(3) 0.2427(5) 0.2130(8) 0.0324(17) Uani 1 1 d .
C5 C 0.3215(3) 0.2487(5) 0.2914(7) 0.0292(15) Uani 1 1 d .
C6 C 0.3548(3) 0.1596(5) 0.3345(7) 0.0307(16) Uani 1 1 d .
C7 C 0.4164(3) 0.1586(5) 0.3682(7) 0.0346(17) Uani 1 1 d .
H7 H 0.4407 0.2189 0.3864 0.042 Uiso 1 1 calc R
C8 C 0.4342(3) 0.0551(5) 0.3694(7) 0.0331(17) Uani 1 1 d .
H8 H 0.4733 0.0296 0.3877 0.040 Uiso 1 1 calc R
C9 C 0.3837(3) -0.0072(5) 0.3385(7) 0.0295(16) Uani 1 1 d .
H9 H 0.3838 -0.0827 0.3320 0.035 Uiso 1 1 calc R
C10 C 0.3689(3) 0.4222(5) 0.2186(7) 0.0266(15) Uani 1 1 d .
H10 H 0.3612 0.4047 0.1279 0.032 Uiso 1 1 calc R
C11 C 0.3988(3) 0.5145(5) 0.2511(8) 0.0290(16) Uani 1 1 d .
H11 H 0.4116 0.5605 0.1819 0.035 Uiso 1 1 calc R
C12 C 0.3608(3) 0.3827(5) 0.4534(8) 0.0351(17) Uani 1 1 d .
H12 H 0.3476 0.3374 0.5230 0.042 Uiso 1 1 calc R
C13 C 0.3907(3) 0.4759(5) 0.4848(8) 0.0353(17) Uani 1 1 d .
H13 H 0.3977 0.4949 0.5752 0.042 Uiso 1 1 calc R
C14 C 0.4104(3) 0.5415(5) 0.3820(7) 0.0297(15) Uani 1 1 d .
C15 C 0.4454(3) 0.6376(6) 0.4207(9) 0.0367(18) Uani 1 1 d .
C16 C 0.4929(3) 0.7936(5) 0.3490(8) 0.0418(19) Uani 1 1 d .
H16A H 0.4758 0.8336 0.4234 0.063 Uiso 1 1 calc R
H16B H 0.4956 0.8398 0.2706 0.063 Uiso 1 1 calc R
H16C H 0.5329 0.7685 0.3738 0.063 Uiso 1 1 calc R
C17 C 0.3498(3) 0.3542(5) 0.3211(7) 0.0306(16) Uani 1 1 d .
C20 C 0.2983(3) -0.1433(6) 0.4969(8) 0.0370(18) Uani 1 1 d .
H20 H 0.3217 -0.0918 0.5430 0.044 Uiso 1 1 calc R
C21 C 0.3005(3) -0.2536(5) 0.5222(8) 0.0380(18) Uani 1 1 d .
H21 H 0.3250 -0.2887 0.5862 0.046 Uiso 1 1 calc R
C22 C 0.2608(3) -0.2997(6) 0.4374(8) 0.0380(18) Uani 1 1 d .
H22 H 0.2533 -0.3739 0.4296 0.046 Uiso 1 1 calc R
C23 C 0.2322(3) -0.2173(5) 0.3613(7) 0.0297(16) Uani 1 1 d .
C24 C 0.1798(3) -0.2224(5) 0.2892(8) 0.0332(17) Uani 1 1 d .
C25 C 0.1463(3) -0.1340(5) 0.2484(7) 0.0322(16) Uani 1 1 d .
C26 C 0.0842(3) -0.1318(6) 0.2139(7) 0.0375(18) Uani 1 1 d .
H26 H 0.0595 -0.1917 0.1966 0.045 Uiso 1 1 calc R
C27 C 0.0670(3) -0.0272(6) 0.2106(8) 0.0360(18) Uani 1 1 d .
H27 H 0.0280 -0.0011 0.1921 0.043 Uiso 1 1 calc R
C28 C 0.1182(3) 0.0351(6) 0.2398(8) 0.0363(17) Uani 1 1 d .
H28 H 0.1187 0.1105 0.2450 0.044 Uiso 1 1 calc R
C29 C 0.1523(3) -0.3285(5) 0.2615(8) 0.0352(17) Uani 1 1 d .
C30 C 0.1423(3) -0.3600(5) 0.1295(8) 0.0393(18) Uani 1 1 d .
H30 H 0.1538 -0.3143 0.0586 0.047 Uiso 1 1 calc R
C31 C 0.1160(3) -0.4565(6) 0.1014(9) 0.0425(19) Uani 1 1 d .
H31 H 0.1089 -0.4761 0.0112 0.051 Uiso 1 1 calc R
C32 C 0.0997(3) -0.5255(5) 0.2026(9) 0.0363(18) Uani 1 1 d .
C33 C 0.1094(3) -0.4944(5) 0.3319(9) 0.039(2) Uani 1 1 d .
H33 H 0.0979 -0.5409 0.4018 0.047 Uiso 1 1 calc R
C34 C 0.1353(3) -0.3978(5) 0.3644(8) 0.0336(16) Uani 1 1 d .
H34 H 0.1414 -0.3785 0.4550 0.040 Uiso 1 1 calc R
C35 C 0.0719(3) -0.6307(6) 0.1752(10) 0.047(2) Uani 1 1 d .
C36 C 0.0181(4) -0.7360(8) 0.0258(11) 0.072(3) Uani 1 1 d U
H36A H 0.0470 -0.7944 0.0301 0.108 Uiso 1 1 calc R
H36B H 0.0000 -0.7335 -0.0634 0.108 Uiso 1 1 calc R
H36C H -0.0132 -0.7478 0.0921 0.108 Uiso 1 1 calc R

loop_
_atom_site_aniso_label
_atom_site_aniso_U_11
_atom_site_aniso_U_22
_atom_site_aniso_U_33
_atom_site_aniso_U_23
_atom_site_aniso_U_13
_atom_site_aniso_U_12
Pd1 0.0298(3) 0.0284(3) 0.0384(4) 0.0004(2) 0.0000(3) -0.00349(19)
N1 0.030(3) 0.037(3) 0.044(4) -0.006(3) 0.004(3) -0.007(2)
N2 0.034(3) 0.025(3) 0.026(4) 0.000(2) 0.001(3) -0.005(2)
N3 0.026(3) 0.029(3) 0.065(5) -0.010(3) 0.006(3) -0.005(2)
N4 0.031(3) 0.027(3) 0.033(4) -0.003(2) 0.005(3) -0.002(2)
O1 0.077(4) 0.042(3) 0.042(4) 0.003(3) -0.009(3) -0.020(3)
O2 0.044(3) 0.028(2) 0.038(3) 0.001(2) -0.001(2) -0.009(2)
O3 0.059(4) 0.056(4) 0.056(4) -0.022(3) -0.002(3) -0.017(3)
O4 0.068(4) 0.041(3) 0.066(5) -0.007(3) 0.015(3) -0.014(3)
C1 0.031(4) 0.040(4) 0.039(5) -0.002(3) -0.005(3) -0.007(3)
C2 0.035(4) 0.046(4) 0.039(5) 0.005(4) -0.001(4) 0.004(3)
C3 0.034(4) 0.038(4) 0.044(5) 0.007(4) 0.007(3) -0.001(3)
C4 0.036(4) 0.022(3) 0.039(5) 0.002(3) 0.007(3) -0.003(3)
C5 0.031(3) 0.029(3) 0.028(4) -0.002(3) 0.001(3) -0.008(3)
C6 0.032(3) 0.034(4) 0.026(4) -0.001(3) -0.002(3) -0.006(3)
C7 0.029(3) 0.032(4) 0.042(5) 0.004(3) -0.008(3) -0.012(3)
C8 0.033(4) 0.029(4) 0.038(5) 0.008(3) 0.003(3) -0.004(3)
C9 0.031(4) 0.034(4) 0.024(4) -0.005(3) 0.003(3) 0.002(3)
C10 0.033(3) 0.033(4) 0.013(4) -0.004(3) -0.005(3) -0.001(3)
C11 0.036(4) 0.027(3) 0.024(5) 0.000(3) 0.008(3) 0.003(3)
C12 0.044(4) 0.034(4) 0.027(5) -0.005(3) 0.007(3) -0.006(3)
C13 0.047(4) 0.036(4) 0.023(5) 0.003(3) 0.008(3) -0.003(3)
C14 0.033(3) 0.031(3) 0.025(4) 0.002(3) 0.002(3) -0.003(3)
C15 0.035(4) 0.034(4) 0.041(5) 0.000(3) -0.001(4) -0.007(3)
C16 0.046(4) 0.029(4) 0.050(6) -0.008(3) 0.004(4) -0.009(3)
C17 0.032(3) 0.026(3) 0.034(5) 0.001(3) 0.005(3) -0.001(3)
C20 0.028(3) 0.037(4) 0.046(5) -0.004(3) -0.006(3) -0.005(3)
C21 0.038(4) 0.034(4) 0.042(5) 0.011(3) 0.001(4) -0.001(3)
C22 0.041(4) 0.030(4) 0.043(5) -0.002(3) 0.000(4) -0.005(3)
C23 0.029(3) 0.026(3) 0.034(5) 0.006(3) -0.002(3) -0.005(3)
C24 0.032(4) 0.026(3) 0.042(5) 0.001(3) 0.004(3) -0.011(3)
C25 0.032(3) 0.038(4) 0.027(4) 0.006(3) 0.004(3) -0.007(3)
C26 0.034(4) 0.043(4) 0.035(5) 0.005(3) -0.005(3) -0.006(3)
C27 0.028(4) 0.044(4) 0.036(5) 0.006(3) 0.001(3) 0.000(3)
C28 0.035(4) 0.036(4) 0.038(5) -0.001(3) 0.008(3) -0.003(3)
C29 0.037(4) 0.030(4) 0.038(5) 0.001(3) 0.009(3) -0.005(3)
C30 0.050(4) 0.031(4) 0.037(5) 0.004(3) 0.008(4) -0.006(3)
C31 0.045(4) 0.041(4) 0.041(5) -0.003(4) 0.000(4) -0.006(4)
C32 0.035(4) 0.031(4) 0.043(6) -0.008(3) 0.006(4) -0.002(3)
C33 0.037(4) 0.030(4) 0.050(6) 0.002(3) 0.011(4) -0.007(3)
C34 0.032(4) 0.041(4) 0.027(5) -0.003(3) -0.003(3) -0.003(3)
C35 0.044(4) 0.035(4) 0.062(7) -0.011(4) 0.020(4) -0.005(3)
C36 0.070(4) 0.071(4) 0.076(5) -0.024(4) 0.001(4) -0.018(4)

loop_
_atom_type_symbol
_atom_type_description
_atom_type_scat_dispersion_real
_atom_type_scat_dispersion_imag
_atom_type_scat_source
C C 0.0181 0.0091 'International Tables Vol C Tables 4.2.6.8 and 6.1.1.4'
H H 0.0000 0.0000 'International Tables Vol C Tables 4.2.6.8 and 6.1.1.4'
N N 0.0311 0.0180 'International Tables Vol C Tables 4.2.6.8 and 6.1.1.4'
O O 0.0492 0.0322 'International Tables Vol C Tables 4.2.6.8 and 6.1.1.4'
Pd Pd 0.1215 3.9337 'International Tables Vol C Tables 4.2.6.8 and 6.1.1.4'

loop_
_geom_angle_atom_site_label_1
_geom_angle_atom_site_label_2
_geom_angle_atom_site_label_3
_geom_angle
N2 Pd1 N4 179.7(2)
N2 Pd1 N3 93.0(2)
N4 Pd1 N3 87.3(2)
N2 Pd1 N1 86.8(2)
N4 Pd1 N1 93.0(2)
N3 Pd1 N1 179.4(2)
C1 N1 C4 107.4(6)
C1 N1 Pd1 128.3(5)
C4 N1 Pd1 123.1(5)
C9 N2 C6 106.4(5)
C9 N2 Pd1 129.8(4)
C6 N2 Pd1 123.7(4)
C20 N3 C23 106.5(6)
C20 N3 Pd1 129.3(5)
C23 N3 Pd1 122.5(5)
C28 N4 C25 107.5(6)
C28 N4 Pd1 129.2(5)
C25 N4 Pd1 123.2(4)
C15 O2 C16 114.7(6)
C35 O3 C36 113.7(7)
N1 C1 C2 110.4(6)
C3 C2 C1 107.6(7)
C2 C3 C4 106.6(6)
C5 C4 N1 122.8(6)
C5 C4 C3 128.2(6)
N1 C4 C3 107.9(6)
C4 C5 C6 124.3(6)
C4 C5 C17 120.5(6)
C6 C5 C17 114.8(6)
N2 C6 C5 123.8(6)
N2 C6 C7 108.4(6)
C5 C6 C7 126.2(6)
C8 C7 C6 107.1(6)
C7 C8 C9 107.2(6)
N2 C9 C8 110.9(6)
C11 C10 C17 119.2(6)
C10 C11 C14 121.4(7)
C13 C12 C17 121.0(7)
C12 C13 C14 119.2(7)
C11 C14 C13 120.0(6)
C11 C14 C15 123.0(6)
C13 C14 C15 117.0(7)
O1 C15 O2 122.9(6)
O1 C15 C14 124.3(7)
O2 C15 C14 112.8(7)
C12 C17 C10 119.2(6)
C12 C17 C5 119.2(6)
C10 C17 C5 121.5(6)
N3 C20 C21 111.4(6)
C22 C21 C20 106.6(7)
C21 C22 C23 108.3(6)
C24 C23 N3 122.7(6)
C24 C23 C22 128.4(6)
N3 C23 C22 107.2(6)
C23 C24 C25 124.7(6)
C23 C24 C29 119.3(6)
C25 C24 C29 115.7(6)
C24 C25 N4 124.5(6)
C24 C25 C26 127.2(6)
N4 C25 C26 107.4(6)
C27 C26 C25 107.3(6)
C26 C27 C28 107.3(6)
N4 C28 C27 110.4(6)
C30 C29 C34 118.6(6)
C30 C29 C24 119.4(6)
C34 C29 C24 122.0(7)
C31 C30 C29 120.5(7)
C30 C31 C32 121.0(8)
C33 C32 C31 118.3(7)
C33 C32 C35 119.5(7)
C31 C32 C35 122.2(8)
C32 C33 C34 122.4(7)
C33 C34 C29 119.1(7)
O4 C35 O3 124.2(8)
O4 C35 C32 123.3(9)
O3 C35 C32 112.4(8)

loop_
_geom_bond_atom_site_label_1
_geom_bond_atom_site_label_2
_geom_bond_distance
Pd1 N2 1.988(5)
Pd1 N4 1.992(5)
Pd1 N3 2.009(6)
Pd1 N1 2.017(6)
N1 C1 1.340(9)
N1 C4 1.402(8)
N2 C9 1.338(8)
N2 C6 1.403(8)
N3 C20 1.349(9)
N3 C23 1.409(8)
N4 C28 1.337(9)
N4 C25 1.412(8)
O1 C15 1.208(9)
O2 C15 1.335(8)
O2 C16 1.450(7)
O3 C35 1.333(10)
O3 C36 1.449(10)
O4 C35 1.212(10)
C1 C2 1.413(10)
C2 C3 1.372(10)
C3 C4 1.435(9)
C4 C5 1.389(9)
C5 C6 1.412(9)
C5 C17 1.498(8)
C6 C7 1.420(9)
C7 C8 1.360(9)
C8 C9 1.408(9)
C10 C11 1.378(9)
C10 C17 1.407(9)
C11 C14 1.379(10)
C12 C13 1.384(9)
C12 C17 1.395(10)
C13 C14 1.395(10)
C14 C15 1.489(9)
C20 C21 1.410(9)
C21 C22 1.356(10)
C22 C23 1.436(9)
C23 C24 1.376(9)
C24 C25 1.400(9)
C24 C29 1.494(9)
C25 C26 1.432(9)
C26 C27 1.371(10)
C27 C28 1.418(10)
C29 C30 1.399(10)
C29 C34 1.405(9)
C30 C31 1.377(10)
C31 C32 1.386(11)
C32 C33 1.371(11)
C32 C35 1.486(10)
C33 C34 1.383(9)
